data_4314507
loop_
_publ_author_name
'Zhi-Xin Lei'
'Qin-Yu Zhu'
'Ming-Hui Zhang'
'Jian-Bing Jiang'
'Ya-Ping Zhang'
'Jie Dai'

_publ_section_title
;
 Indium Chalcogenido Clusters Coordinated by 1,10-Phenanthroline,
 [InQ(phen)Cl]4 (Q = Se, S), a Simplified Model of Inorganic-Organic
 Hybrid Material with Cluster-to-Ligand Charge Transfer
;
_journal_name_full 'Inorganic Chemistry'
_journal_page_first 353
_journal_page_last 355
_journal_paper_doi 10.1021/ic901143h
_journal_volume 49
_journal_year 2010
_chemical_formula_moiety 'C48 H32 Cl4 In4 N8 Se4 '
_chemical_formula_sum 'C48 H32 Cl4 In4 N8 O0 Se4'
_chemical_formula_weight 1637.74
_chemical_name_systematic
; 
 ? 
;
_space_group_IT_number 76
_symmetry_cell_setting tetragonal
_symmetry_space_group_name_Hall 'P 4w'
_symmetry_space_group_name_H-M 'P 41'
_atom_sites_solution_hydrogens geom
_atom_sites_solution_primary direct
_atom_sites_solution_secondary difmap
_audit_creation_method SHELXL-97
_cell_angle_alpha 90.00
_cell_angle_beta 90.00
_cell_angle_gamma 90.00
_cell_formula_units_Z 4
_cell_length_a 12.1496(6)
_cell_length_b 12.1496(6)
_cell_length_c 34.470(2)
_cell_measurement_reflns_used 24754
_cell_measurement_temperature 223(2)
_cell_measurement_theta_max 27.6
_cell_measurement_theta_min 3.3
_cell_volume 5088.2(5)
_computing_structure_refinement 'SHELXL-97 (Sheldrick, 1997)'
_computing_structure_solution 'SHELXS-97 (Sheldrick, 1990)'
_diffrn_ambient_temperature 223(2)
_diffrn_detector_area_resol_mean 7.31
_diffrn_measured_fraction_theta_full 0.998
_diffrn_measured_fraction_theta_max 0.998
_diffrn_measurement_device_type 'Rigaku Mercury'
_diffrn_measurement_method \w
_diffrn_radiation_monochromator graphite
_diffrn_radiation_source 'fine-focus sealed tube'
_diffrn_radiation_type MoK\a
_diffrn_radiation_wavelength 0.71075
_diffrn_reflns_av_R_equivalents 0.0346
_diffrn_reflns_av_sigmaI/netI 0.0475
_diffrn_reflns_limit_h_max 12
_diffrn_reflns_limit_h_min -15
_diffrn_reflns_limit_k_max 15
_diffrn_reflns_limit_k_min -15
_diffrn_reflns_limit_l_max 38
_diffrn_reflns_limit_l_min -44
_diffrn_reflns_number 29324
_diffrn_reflns_theta_full 27.46
_diffrn_reflns_theta_max 27.46
_diffrn_reflns_theta_min 3.35
_exptl_absorpt_coefficient_mu 4.906
_exptl_absorpt_correction_T_max 0.357
_exptl_absorpt_correction_T_min 0.285
_exptl_absorpt_correction_type multi-scan
_exptl_absorpt_process_details 'Jacobson, R. (1998) Private communication'
_exptl_crystal_colour 'reddish brown'
_exptl_crystal_density_diffrn 2.138
_exptl_crystal_density_method 'not measured'
_exptl_crystal_description Prism
_exptl_crystal_F_000 3104
_exptl_crystal_size_max 0.30
_exptl_crystal_size_mid 0.22
_exptl_crystal_size_min 0.21
_refine_diff_density_max 2.164
_refine_diff_density_min -0.622
_refine_diff_density_rms 0.109
_refine_ls_abs_structure_details 'Flack H D (1983), Acta Cryst. A39, 876-881'
_refine_ls_abs_structure_Flack 0.0(2)
_refine_ls_extinction_method none
_refine_ls_goodness_of_fit_ref 1.078
_refine_ls_hydrogen_treatment constr
_refine_ls_matrix_type full
_refine_ls_number_parameters 615
_refine_ls_number_reflns 10929
_refine_ls_number_restraints 1
_refine_ls_restrained_S_all 1.078
_refine_ls_R_factor_all 0.0403
_refine_ls_R_factor_gt 0.0372
_refine_ls_shift/su_max 0.001
_refine_ls_shift/su_mean 0.000
_refine_ls_structure_factor_coef Fsqd
_refine_ls_weighting_details 'calc w=1/[\s^2^(Fo^2^)+(0.0366P)^2^+2.5521P] where P=(Fo^2^+2Fc^2^)/3'
_refine_ls_weighting_scheme calc
_refine_ls_wR_factor_gt 0.0807
_refine_ls_wR_factor_ref 0.0831
_reflns_number_gt 10341
_reflns_number_total 10929
_reflns_threshold_expression >2sigma(I)
_cod_data_source_file ic901143h_si_002.cif
_cod_data_source_block l
_cod_original_sg_symbol_Hall 'P 4w '
_cod_original_sg_symbol_H-M 'P 41 '
_cod_database_code 4314507

loop_
_symmetry_equiv_pos_as_xyz
'x, y, z'
'-y, x, z+1/4'
'-x, -y, z+1/2'
'y, -x, z+3/4'

loop_
_atom_site_label
_atom_site_type_symbol
_atom_site_fract_x
_atom_site_fract_y
_atom_site_fract_z
_atom_site_U_iso_or_equiv
_atom_site_adp_type
_atom_site_occupancy
_atom_site_symmetry_multiplicity
_atom_site_calc_flag
_atom_site_refinement_flags
_atom_site_disorder_assembly
_atom_site_disorder_group
In2 In 0.40727(4) 0.23572(4) 0.237871(13) 0.02724(10) Uani 1 1 d . . .
In1 In 0.32755(4) -0.01272(4) 0.186839(13) 0.02789(10) Uani 1 1 d . . .
In4 In 0.53410(4) -0.04590(4) 0.262455(14) 0.03142(11) Uani 1 1 d . . .
In3 In 0.61365(4) 0.10877(4) 0.174173(13) 0.03018(11) Uani 1 1 d . . .
Se4 Se 0.52290(5) -0.10679(5) 0.188836(19) 0.02932(15) Uani 1 1 d . . .
Se3 Se 0.62348(5) 0.14629(5) 0.250240(19) 0.02895(14) Uani 1 1 d . . .
Se2 Se 0.41931(5) 0.19158(5) 0.162447(18) 0.02699(14) Uani 1 1 d . . .
Se1 Se 0.31355(5) 0.05278(5) 0.259516(19) 0.02852(14) Uani 1 1 d . . .
Cl1 Cl 0.21091(13) -0.18391(14) 0.19824(5) 0.0361(4) Uani 1 1 d . . .
Cl2 Cl 0.25097(14) 0.36999(15) 0.22448(5) 0.0394(4) Uani 1 1 d . . .
Cl3 Cl 0.72850(14) 0.27604(15) 0.15620(6) 0.0401(4) Uani 1 1 d . . .
Cl4 Cl 0.70475(15) -0.15358(14) 0.27851(6) 0.0437(4) Uani 1 1 d . . .
N3 N 0.4132(4) 0.3011(4) 0.30278(15) 0.0282(11) Uani 1 1 d . . .
N4 N 0.5094(4) 0.3930(4) 0.23995(15) 0.0268(11) Uani 1 1 d . . .
N5 N 0.7723(4) 0.0065(4) 0.16708(17) 0.0316(12) Uani 1 1 d . . .
N6 N 0.6368(5) 0.0629(5) 0.10749(18) 0.0353(13) Uani 1 1 d . . .
N2 N 0.1696(4) 0.0749(4) 0.16502(17) 0.0317(12) Uani 1 1 d . . .
N1 N 0.3111(4) -0.0456(5) 0.12118(17) 0.0315(12) Uani 1 1 d . . .
N7 N 0.4308(5) -0.1915(5) 0.28726(19) 0.0401(15) Uani 1 1 d . . .
N8 N 0.5135(5) -0.0203(5) 0.32958(18) 0.0387(14) Uani 1 1 d . . .
C6 C 0.1008(5) 0.1322(5) 0.1861(2) 0.0344(15) Uani 1 1 d . . .
H6A H 0.1124 0.1347 0.2130 0.041 Uiso 1 1 calc R . .
C7 C 0.0102(6) 0.1906(6) 0.1708(3) 0.0442(19) Uani 1 1 d . . .
H7A H -0.0378 0.2299 0.1871 0.053 Uiso 1 1 calc R . .
C10 C 0.1543(5) 0.0722(5) 0.1255(2) 0.0292(15) Uani 1 1 d . . .
C17 C 0.4777(5) 0.3916(5) 0.3086(2) 0.0308(14) Uani 1 1 d . . .
C16 C 0.4916(6) 0.4400(5) 0.34504(19) 0.0343(15) Uani 1 1 d . . .
C22 C 0.5280(5) 0.4396(5) 0.27470(19) 0.0261(13) Uani 1 1 d . . .
C21 C 0.5934(5) 0.5358(5) 0.2793(2) 0.0333(15) Uani 1 1 d . . .
C18 C 0.5519(6) 0.4374(6) 0.2086(2) 0.0405(17) Uani 1 1 d . . .
H18A H 0.5386 0.4042 0.1844 0.049 Uiso 1 1 calc R . .
C19 C 0.6173(7) 0.5339(6) 0.2101(2) 0.048(2) Uani 1 1 d . . .
H19A H 0.6460 0.5647 0.1872 0.058 Uiso 1 1 calc R . .
C42 C 0.5555(7) 0.0635(6) 0.3492(2) 0.0452(19) Uani 1 1 d . . .
H42A H 0.5982 0.1163 0.3362 0.054 Uiso 1 1 calc R . .
C37 C 0.3918(6) -0.2737(6) 0.2663(3) 0.0454(19) Uani 1 1 d . . .
H37A H 0.4095 -0.2762 0.2397 0.055 Uiso 1 1 calc R . .
C34 C 0.7279(6) 0.0031(6) 0.0986(2) 0.0355(16) Uani 1 1 d . . .
C33 C 0.7543(6) -0.0298(6) 0.0610(2) 0.0356(16) Uani 1 1 d . . .
C25 C 0.8344(5) -0.0207(6) 0.1965(2) 0.0400(17) Uani 1 1 d . . .
H25A H 0.8149 0.0019 0.2216 0.048 Uiso 1 1 calc R . .
C20 C 0.6379(6) 0.5808(6) 0.2447(2) 0.0442(19) Uani 1 1 d . . .
H20A H 0.6823 0.6441 0.2459 0.053 Uiso 1 1 calc R . .
C24 C 0.6070(6) 0.5815(6) 0.3171(2) 0.0395(17) Uani 1 1 d . . .
H24A H 0.6503 0.6451 0.3200 0.047 Uiso 1 1 calc R . .
C23 C 0.5612(6) 0.5377(6) 0.3478(2) 0.0405(17) Uani 1 1 d . . .
H23A H 0.5733 0.5699 0.3722 0.049 Uiso 1 1 calc R . .
C15 C 0.4388(7) 0.3911(6) 0.3766(2) 0.0468(19) Uani 1 1 d . . .
H15A H 0.4473 0.4210 0.4015 0.056 Uiso 1 1 calc R . .
C13 C 0.3635(6) 0.2570(6) 0.3329(2) 0.0357(16) Uani 1 1 d . . .
H13A H 0.3188 0.1948 0.3291 0.043 Uiso 1 1 calc R . .
C26 C 0.9335(6) -0.0854(6) 0.1906(3) 0.0431(18) Uani 1 1 d . . .
H26A H 0.9771 -0.1069 0.2119 0.052 Uiso 1 1 calc R . .
C27 C 0.9613(6) -0.1139(6) 0.1547(3) 0.0428(19) Uani 1 1 d . . .
H27A H 1.0272 -0.1528 0.1508 0.051 Uiso 1 1 calc R . .
C28 C 0.8977(6) -0.0887(5) 0.1235(2) 0.0386(18) Uani 1 1 d . . .
C29 C 0.8005(6) -0.0256(5) 0.1303(2) 0.0344(16) Uani 1 1 d . . .
C36 C 0.8523(6) -0.0923(6) 0.0544(3) 0.0453(19) Uani 1 1 d . . .
H36A H 0.8702 -0.1145 0.0290 0.054 Uiso 1 1 calc R . .
C32 C 0.6816(7) 0.0007(7) 0.0324(2) 0.048(2) Uani 1 1 d . . .
H32A H 0.6954 -0.0214 0.0067 0.058 Uiso 1 1 calc R . .
C31 C 0.5894(7) 0.0625(7) 0.0401(2) 0.051(2) Uani 1 1 d . . .
H31A H 0.5413 0.0845 0.0202 0.061 Uiso 1 1 calc R . .
C2 C 0.3718(6) -0.1153(6) 0.0597(2) 0.0447(19) Uani 1 1 d . . .
H2A H 0.4227 -0.1576 0.0456 0.054 Uiso 1 1 calc R . .
C3 C 0.2890(6) -0.0601(6) 0.0411(2) 0.0446(18) Uani 1 1 d . . .
H3A H 0.2814 -0.0658 0.0141 0.054 Uiso 1 1 calc R . .
C4 C 0.2167(6) 0.0043(6) 0.0622(2) 0.0348(16) Uani 1 1 d . . .
C5 C 0.2275(5) 0.0095(5) 0.1027(2) 0.0312(14) Uani 1 1 d . . .
C11 C 0.1279(6) 0.0656(7) 0.0441(3) 0.0482(19) Uani 1 1 d . . .
H11A H 0.1185 0.0627 0.0171 0.058 Uiso 1 1 calc R . .
C8 C -0.0055(6) 0.1882(6) 0.1318(2) 0.0423(19) Uani 1 1 d . . .
H8A H -0.0661 0.2250 0.1208 0.051 Uiso 1 1 calc R . .
C14 C 0.3750(7) 0.3000(6) 0.3712(2) 0.0460(19) Uani 1 1 d . . .
H14A H 0.3393 0.2663 0.3923 0.055 Uiso 1 1 calc R . .
C43 C 0.5363(8) 0.0745(9) 0.3902(3) 0.066(3) Uani 1 1 d . . .
H43A H 0.5688 0.1325 0.4041 0.079 Uiso 1 1 calc R . .
C44 C 0.4709(8) 0.0003(8) 0.4086(3) 0.060(2) Uani 1 1 d . . .
H44A H 0.4565 0.0075 0.4352 0.072 Uiso 1 1 calc R . .
C45 C 0.4255(7) -0.0865(8) 0.3876(3) 0.057(2) Uani 1 1 d . . .
C46 C 0.4484(6) -0.0956(6) 0.3479(2) 0.0449(19) Uani 1 1 d . . .
C41 C 0.4047(6) -0.1842(6) 0.3258(2) 0.0395(17) Uani 1 1 d . . .
C40 C 0.3393(6) -0.2652(7) 0.3434(3) 0.050(2) Uani 1 1 d . . .
C39 C 0.2986(7) -0.3529(7) 0.3204(3) 0.065(3) Uani 1 1 d . . .
H39A H 0.2538 -0.4074 0.3316 0.077 Uiso 1 1 calc R . .
C38 C 0.3249(7) -0.3579(7) 0.2817(3) 0.059(3) Uani 1 1 d . . .
H38A H 0.2991 -0.4155 0.2660 0.070 Uiso 1 1 calc R . .
C47 C 0.3151(8) -0.2520(10) 0.3842(3) 0.072(3) Uani 1 1 d . . .
H47A H 0.2693 -0.3039 0.3965 0.086 Uiso 1 1 calc R . .
C48 C 0.3561(8) -0.1674(9) 0.4055(3) 0.066(3) Uani 1 1 d . . .
H48A H 0.3390 -0.1618 0.4321 0.079 Uiso 1 1 calc R . .
C1 C 0.3791(6) -0.1077(6) 0.1004(2) 0.0370(16) Uani 1 1 d . . .
H1A H 0.4342 -0.1479 0.1133 0.044 Uiso 1 1 calc R . .
C12 C 0.0596(7) 0.1260(7) 0.0656(3) 0.052(2) Uani 1 1 d . . .
H12A H 0.0041 0.1666 0.0532 0.063 Uiso 1 1 calc R . .
C9 C 0.0679(6) 0.1313(6) 0.1077(2) 0.0399(17) Uani 1 1 d . . .
C30 C 0.5702(6) 0.0914(7) 0.0789(2) 0.0427(18) Uani 1 1 d . . .
H30A H 0.5071 0.1329 0.0849 0.051 Uiso 1 1 calc R . .
C35 C 0.9191(7) -0.1197(7) 0.0838(3) 0.052(2) Uani 1 1 d . . .
H35A H 0.9827 -0.1609 0.0784 0.062 Uiso 1 1 calc R . .

loop_
_atom_site_aniso_label
_atom_site_aniso_U_11
_atom_site_aniso_U_22
_atom_site_aniso_U_33
_atom_site_aniso_U_23
_atom_site_aniso_U_13
_atom_site_aniso_U_12
In2 0.0304(2) 0.0246(2) 0.0267(2) -0.00154(18) 0.00205(18) -0.00300(19)
In1 0.0232(2) 0.0295(2) 0.0310(2) -0.00469(19) -0.00260(18) 0.00151(18)
In4 0.0354(3) 0.0268(2) 0.0321(2) 0.0018(2) -0.0057(2) -0.00393(19)
In3 0.0237(2) 0.0363(3) 0.0305(2) -0.0019(2) 0.00051(18) 0.0024(2)
Se4 0.0248(3) 0.0285(3) 0.0347(4) -0.0047(3) -0.0032(3) 0.0030(3)
Se3 0.0288(3) 0.0272(3) 0.0309(3) 0.0001(3) -0.0040(3) -0.0033(3)
Se2 0.0243(3) 0.0300(3) 0.0268(3) -0.0010(3) 0.0002(3) 0.0016(3)
Se1 0.0301(3) 0.0260(3) 0.0294(3) -0.0010(3) 0.0023(3) -0.0046(3)
Cl1 0.0311(8) 0.0336(9) 0.0436(10) -0.0033(7) -0.0030(7) -0.0045(7)
Cl2 0.0380(9) 0.0423(10) 0.0380(9) -0.0010(8) 0.0020(8) 0.0077(8)
Cl3 0.0287(8) 0.0429(10) 0.0489(10) 0.0041(8) 0.0023(8) -0.0014(7)
Cl4 0.0426(10) 0.0279(9) 0.0605(12) 0.0020(8) -0.0182(9) -0.0026(8)
N3 0.033(3) 0.026(3) 0.025(3) -0.004(2) 0.001(2) 0.001(2)
N4 0.031(3) 0.025(3) 0.024(3) -0.005(2) 0.003(2) -0.007(2)
N5 0.021(3) 0.032(3) 0.042(3) -0.001(3) -0.003(2) 0.002(2)
N6 0.028(3) 0.043(3) 0.035(3) -0.001(3) 0.003(3) 0.003(3)
N2 0.027(3) 0.029(3) 0.039(3) 0.000(2) -0.001(2) -0.003(2)
N1 0.028(3) 0.030(3) 0.036(3) -0.006(3) -0.004(2) 0.000(2)
N7 0.036(3) 0.034(3) 0.050(4) 0.013(3) -0.009(3) 0.002(3)
N8 0.040(3) 0.039(3) 0.037(3) 0.003(3) -0.004(3) 0.005(3)
C6 0.030(3) 0.030(3) 0.043(4) -0.005(3) 0.001(3) -0.001(3)
C7 0.030(4) 0.037(4) 0.065(6) 0.007(4) -0.001(4) 0.007(3)
C10 0.017(3) 0.021(3) 0.049(4) 0.002(3) -0.003(3) -0.002(2)
C17 0.029(3) 0.024(3) 0.039(4) 0.001(3) -0.001(3) -0.001(3)
C16 0.047(4) 0.030(4) 0.026(3) 0.001(3) -0.009(3) 0.001(3)
C22 0.029(3) 0.016(3) 0.032(3) 0.002(2) 0.000(3) 0.000(2)
C21 0.032(4) 0.025(3) 0.043(4) 0.002(3) -0.008(3) -0.003(3)
C18 0.046(4) 0.042(4) 0.033(4) 0.001(3) -0.002(3) -0.002(3)
C19 0.072(6) 0.035(4) 0.038(4) 0.006(3) 0.012(4) -0.017(4)
C42 0.053(5) 0.046(5) 0.036(4) -0.003(3) -0.013(4) 0.010(4)
C37 0.036(4) 0.032(4) 0.068(5) 0.012(4) -0.013(4) 0.001(3)
C34 0.034(4) 0.032(4) 0.041(4) -0.005(3) 0.006(3) -0.003(3)
C33 0.038(4) 0.034(4) 0.035(4) -0.009(3) 0.010(3) -0.006(3)
C25 0.026(3) 0.048(4) 0.046(4) -0.001(3) -0.002(3) -0.001(3)
C20 0.048(4) 0.026(4) 0.058(5) 0.002(3) 0.001(4) -0.019(3)
C24 0.043(4) 0.035(4) 0.040(4) -0.005(3) -0.008(3) -0.004(3)
C23 0.056(5) 0.035(4) 0.031(4) -0.002(3) -0.009(3) -0.005(4)
C15 0.067(5) 0.041(4) 0.033(4) -0.002(3) 0.008(4) -0.011(4)
C13 0.043(4) 0.029(4) 0.036(4) 0.007(3) 0.008(3) -0.010(3)
C26 0.025(4) 0.039(4) 0.065(5) 0.006(4) -0.005(4) 0.003(3)
C27 0.026(3) 0.026(4) 0.077(6) 0.002(4) 0.003(4) 0.002(3)
C28 0.025(3) 0.027(4) 0.063(5) -0.008(3) 0.014(3) 0.000(3)
C29 0.032(4) 0.028(3) 0.042(4) -0.009(3) 0.010(3) -0.006(3)
C36 0.041(4) 0.043(4) 0.052(5) -0.008(4) 0.016(4) -0.002(3)
C32 0.052(5) 0.053(5) 0.040(4) -0.011(4) 0.009(4) -0.005(4)
C31 0.055(5) 0.068(6) 0.029(4) 0.006(4) -0.001(4) -0.001(4)
C2 0.046(4) 0.044(4) 0.044(5) -0.013(4) 0.000(4) 0.004(4)
C3 0.053(5) 0.050(5) 0.031(4) -0.002(3) -0.011(4) -0.003(4)
C4 0.032(4) 0.043(4) 0.029(3) 0.005(3) -0.005(3) -0.003(3)
C5 0.028(3) 0.028(3) 0.037(4) -0.004(3) -0.008(3) -0.002(3)
C11 0.039(4) 0.053(5) 0.053(5) 0.013(4) -0.004(4) 0.013(4)
C8 0.025(3) 0.033(4) 0.069(6) 0.006(4) -0.011(4) 0.004(3)
C14 0.060(5) 0.049(5) 0.030(4) 0.001(3) 0.014(4) -0.007(4)
C43 0.064(6) 0.081(7) 0.054(6) -0.017(5) -0.025(5) 0.024(5)
C44 0.067(6) 0.069(6) 0.044(5) 0.005(5) 0.004(5) 0.018(5)
C45 0.058(5) 0.068(6) 0.044(5) 0.012(4) 0.002(4) 0.035(5)
C46 0.041(4) 0.043(4) 0.050(5) 0.023(4) 0.003(4) 0.011(4)
C41 0.034(4) 0.042(4) 0.042(4) 0.014(3) -0.008(3) 0.005(3)
C40 0.032(4) 0.054(5) 0.065(6) 0.032(4) 0.001(4) 0.008(4)
C39 0.032(4) 0.049(5) 0.113(9) 0.039(6) -0.006(5) -0.010(4)
C38 0.040(5) 0.042(5) 0.094(8) 0.016(5) -0.020(5) -0.013(4)
C47 0.043(5) 0.104(9) 0.068(7) 0.056(6) 0.015(5) 0.025(5)
C48 0.053(6) 0.088(7) 0.056(6) 0.030(6) 0.009(5) 0.025(5)
C1 0.035(4) 0.031(4) 0.045(4) -0.012(3) -0.009(3) 0.011(3)
C12 0.049(5) 0.048(5) 0.060(5) 0.014(4) -0.022(4) 0.011(4)
C9 0.032(4) 0.036(4) 0.051(5) 0.015(4) -0.007(3) -0.003(3)
C30 0.037(4) 0.048(4) 0.044(4) 0.006(4) -0.001(3) -0.001(3)
C35 0.047(5) 0.040(5) 0.069(6) -0.014(4) 0.023(4) -0.005(4)

loop_
_atom_type_symbol
_atom_type_description
_atom_type_scat_dispersion_real
_atom_type_scat_dispersion_imag
_atom_type_scat_source
C C 0.0033 0.0016 'International Tables Vol C Tables 4.2.6.8 and 6.1.1.4'
H H 0.0000 0.0000 'International Tables Vol C Tables 4.2.6.8 and 6.1.1.4'
N N 0.0061 0.0033 'International Tables Vol C Tables 4.2.6.8 and 6.1.1.4'
O O 0.0106 0.0060 'International Tables Vol C Tables 4.2.6.8 and 6.1.1.4'
In In -0.7276 1.3100 'International Tables Vol C Tables 4.2.6.8 and 6.1.1.4'
Se Se -0.0929 2.2259 'International Tables Vol C Tables 4.2.6.8 and 6.1.1.4'
Cl Cl 0.1484 0.1585 'International Tables Vol C Tables 4.2.6.8 and 6.1.1.4'

loop_
_geom_angle_atom_site_label_1
_geom_angle_atom_site_label_2
_geom_angle_atom_site_label_3
_geom_angle
_geom_angle_site_symmetry_1
_geom_angle_site_symmetry_3
_geom_angle_publ_flag
N4 In2 N3 70.96(19) . . ?
N4 In2 Cl2 82.79(14) . . ?
N3 In2 Cl2 88.81(13) . . ?
N4 In2 Se1 160.68(14) . . ?
N3 In2 Se1 91.64(13) . . ?
Cl2 In2 Se1 105.81(5) . . ?
N4 In2 Se2 99.78(13) . . ?
N3 In2 Se2 170.73(13) . . ?
Cl2 In2 Se2 89.60(4) . . ?
Se1 In2 Se2 97.58(2) . . ?
N4 In2 Se3 79.33(13) . . ?
N3 In2 Se3 87.65(13) . . ?
Cl2 In2 Se3 161.96(5) . . ?
Se1 In2 Se3 91.97(2) . . ?
Se2 In2 Se3 91.06(2) . . ?
N1 In1 N2 71.93(19) . . ?
N1 In1 Cl1 87.81(14) . . ?
N2 In1 Cl1 87.96(14) . . ?
N1 In1 Se1 168.47(13) . . ?
N2 In1 Se1 96.68(14) . . ?
Cl1 In1 Se1 93.67(4) . . ?
N1 In1 Se4 91.63(13) . . ?
N2 In1 Se4 162.28(14) . . ?
Cl1 In1 Se4 98.22(4) . . ?
Se1 In1 Se4 99.46(2) . . ?
N1 In1 Se2 83.99(14) . . ?
N2 In1 Se2 80.11(13) . . ?
Cl1 In1 Se2 167.15(4) . . ?
Se1 In1 Se2 92.45(2) . . ?
Se4 In1 Se2 91.90(2) . . ?
N7 In4 N8 71.5(2) . . ?
N7 In4 Cl4 88.18(15) . . ?
N8 In4 Cl4 86.57(15) . . ?
N7 In4 Se3 164.20(17) . . ?
N8 In4 Se3 94.86(15) . . ?
Cl4 In4 Se3 99.09(5) . . ?
N7 In4 Se4 96.42(17) . . ?
N8 In4 Se4 167.52(16) . . ?
Cl4 In4 Se4 96.20(5) . . ?
Se3 In4 Se4 96.71(3) . . ?
N7 In4 Se1 80.30(14) . . ?
N8 In4 Se1 83.25(14) . . ?
Cl4 In4 Se1 166.57(5) . . ?
Se3 In4 Se1 90.51(2) . . ?
Se4 In4 Se1 91.96(2) . . ?
N5 In3 N6 70.9(2) . . ?
N5 In3 Cl3 86.91(14) . . ?
N6 In3 Cl3 83.51(15) . . ?
N5 In3 Se2 162.11(14) . . ?
N6 In3 Se2 92.73(14) . . ?
Cl3 In3 Se2 98.71(4) . . ?
N5 In3 Se3 99.15(14) . . ?
N6 In3 Se3 169.93(14) . . ?
Cl3 In3 Se3 94.50(5) . . ?
Se2 In3 Se3 97.33(2) . . ?
N5 In3 Se4 81.31(14) . . ?
N6 In3 Se4 90.11(15) . . ?
Cl3 In3 Se4 167.93(5) . . ?
Se2 In3 Se4 91.80(2) . . ?
Se3 In3 Se4 90.00(2) . . ?
In1 Se4 In4 87.14(2) . . ?
In1 Se4 In3 86.90(2) . . ?
In4 Se4 In3 83.95(2) . . ?
In4 Se3 In3 89.26(2) . . ?
In4 Se3 In2 88.96(2) . . ?
In3 Se3 In2 82.98(2) . . ?
In3 Se2 In2 88.62(2) . . ?
In3 Se2 In1 88.41(2) . . ?
In2 Se2 In1 82.28(2) . . ?
In2 Se1 In1 87.55(2) . . ?
In2 Se1 In4 87.67(2) . . ?
In1 Se1 In4 81.40(2) . . ?
C13 N3 C17 118.3(6) . . ?
C13 N3 In2 126.4(5) . . ?
C17 N3 In2 115.2(4) . . ?
C18 N4 C22 119.6(5) . . ?
C18 N4 In2 122.2(4) . . ?
C22 N4 In2 118.2(4) . . ?
C25 N5 C29 120.1(6) . . ?
C25 N5 In3 122.5(5) . . ?
C29 N5 In3 117.4(4) . . ?
C30 N6 C34 118.0(6) . . ?
C30 N6 In3 125.9(5) . . ?
C34 N6 In3 116.1(5) . . ?
C6 N2 C10 118.4(6) . . ?
C6 N2 In1 126.4(5) . . ?
C10 N2 In1 114.9(4) . . ?
C1 N1 C5 119.1(6) . . ?
C1 N1 In1 125.0(5) . . ?
C5 N1 In1 115.7(4) . . ?
C37 N7 C41 119.8(7) . . ?
C37 N7 In4 124.5(6) . . ?
C41 N7 In4 115.5(5) . . ?
C42 N8 C46 120.1(7) . . ?
C42 N8 In4 124.4(5) . . ?
C46 N8 In4 115.4(5) . . ?
N2 C6 C7 124.0(7) . . ?
N2 C6 H6A 118.0 . . ?
C7 C6 H6A 118.0 . . ?
C8 C7 C6 117.9(7) . . ?
C8 C7 H7A 121.0 . . ?
C6 C7 H7A 121.0 . . ?
N2 C10 C5 118.6(6) . . ?
N2 C10 C9 121.2(6) . . ?
C5 C10 C9 120.2(7) . . ?
N3 C17 C16 122.8(6) . . ?
N3 C17 C22 116.7(6) . . ?
C16 C17 C22 120.5(6) . . ?
C15 C16 C17 117.7(6) . . ?
C15 C16 C23 124.2(7) . . ?
C17 C16 C23 118.1(6) . . ?
N4 C22 C21 122.7(6) . . ?
N4 C22 C17 118.8(5) . . ?
C21 C22 C17 118.5(6) . . ?
C20 C21 C22 115.8(6) . . ?
C20 C21 C24 125.0(6) . . ?
C22 C21 C24 119.2(6) . . ?
N4 C18 C19 122.1(7) . . ?
N4 C18 H18A 119.0 . . ?
C19 C18 H18A 119.0 . . ?
C20 C19 C18 119.1(7) . . ?
C20 C19 H19A 120.4 . . ?
C18 C19 H19A 120.4 . . ?
N8 C42 C43 120.8(9) . . ?
N8 C42 H42A 119.6 . . ?
C43 C42 H42A 119.6 . . ?
N7 C37 C38 123.3(9) . . ?
N7 C37 H37A 118.4 . . ?
C38 C37 H37A 118.4 . . ?
N6 C34 C33 123.5(7) . . ?
N6 C34 C29 117.0(6) . . ?
C33 C34 C29 119.5(6) . . ?
C32 C33 C34 116.1(7) . . ?
C32 C33 C36 124.3(7) . . ?
C34 C33 C36 119.5(7) . . ?
N5 C25 C26 120.6(7) . . ?
N5 C25 H25A 119.7 . . ?
C26 C25 H25A 119.7 . . ?
C19 C20 C21 120.8(6) . . ?
C19 C20 H20A 119.6 . . ?
C21 C20 H20A 119.6 . . ?
C23 C24 C21 122.0(7) . . ?
C23 C24 H24A 119.0 . . ?
C21 C24 H24A 119.0 . . ?
C24 C23 C16 121.6(7) . . ?
C24 C23 H23A 119.2 . . ?
C16 C23 H23A 119.2 . . ?
C14 C15 C16 120.2(7) . . ?
C14 C15 H15A 119.9 . . ?
C16 C15 H15A 119.9 . . ?
N3 C13 C14 122.5(6) . . ?
N3 C13 H13A 118.8 . . ?
C14 C13 H13A 118.8 . . ?
C27 C26 C25 118.7(7) . . ?
C27 C26 H26A 120.6 . . ?
C25 C26 H26A 120.6 . . ?
C26 C27 C28 122.3(7) . . ?
C26 C27 H27A 118.8 . . ?
C28 C27 H27A 118.8 . . ?
C27 C28 C29 117.4(7) . . ?
C27 C28 C35 126.1(7) . . ?
C29 C28 C35 116.5(7) . . ?
N5 C29 C28 120.8(7) . . ?
N5 C29 C34 118.6(6) . . ?
C28 C29 C34 120.6(7) . . ?
C35 C36 C33 120.9(7) . . ?
C35 C36 H36A 119.5 . . ?
C33 C36 H36A 119.5 . . ?
C31 C32 C33 122.2(7) . . ?
C31 C32 H32A 118.9 . . ?
C33 C32 H32A 118.9 . . ?
C32 C31 C30 117.2(7) . . ?
C32 C31 H31A 121.4 . . ?
C30 C31 H31A 121.4 . . ?
C3 C2 C1 118.7(7) . . ?
C3 C2 H2A 120.6 . . ?
C1 C2 H2A 120.6 . . ?
C2 C3 C4 119.9(7) . . ?
C2 C3 H3A 120.1 . . ?
C4 C3 H3A 120.1 . . ?
C3 C4 C5 119.3(7) . . ?
C3 C4 C11 122.5(7) . . ?
C5 C4 C11 118.2(7) . . ?
N1 C5 C4 120.5(6) . . ?
N1 C5 C10 118.2(6) . . ?
C4 C5 C10 121.3(6) . . ?
C12 C11 C4 120.4(8) . . ?
C12 C11 H11A 119.8 . . ?
C4 C11 H11A 119.8 . . ?
C7 C8 C9 120.5(7) . . ?
C7 C8 H8A 119.8 . . ?
C9 C8 H8A 119.8 . . ?
C15 C14 C13 118.5(7) . . ?
C15 C14 H14A 120.8 . . ?
C13 C14 H14A 120.8 . . ?
C44 C43 C42 119.4(9) . . ?
C44 C43 H43A 120.3 . . ?
C42 C43 H43A 120.3 . . ?
C43 C44 C45 119.4(9) . . ?
C43 C44 H44A 120.3 . . ?
C45 C44 H44A 120.3 . . ?
C44 C45 C46 119.3(9) . . ?
C44 C45 C48 121.8(9) . . ?
C46 C45 C48 118.9(10) . . ?
N8 C46 C45 121.0(9) . . ?
N8 C46 C41 118.4(7) . . ?
C45 C46 C41 120.7(8) . . ?
N7 C41 C40 120.3(8) . . ?
N7 C41 C46 118.9(7) . . ?
C40 C41 C46 120.7(8) . . ?
C41 C40 C39 119.0(8) . . ?
C41 C40 C47 117.3(9) . . ?
C39 C40 C47 123.7(9) . . ?
C38 C39 C40 119.7(8) . . ?
C38 C39 H39A 120.2 . . ?
C40 C39 H39A 120.2 . . ?
C39 C38 C37 117.9(9) . . ?
C39 C38 H38A 121.0 . . ?
C37 C38 H38A 121.0 . . ?
C48 C47 C40 122.3(9) . . ?
C48 C47 H47A 118.8 . . ?
C40 C47 H47A 118.8 . . ?
C47 C48 C45 120.1(9) . . ?
C47 C48 H48A 120.0 . . ?
C45 C48 H48A 120.0 . . ?
N1 C1 C2 122.4(7) . . ?
N1 C1 H1A 118.8 . . ?
C2 C1 H1A 118.8 . . ?
C11 C12 C9 122.4(7) . . ?
C11 C12 H12A 118.8 . . ?
C9 C12 H12A 118.8 . . ?
C8 C9 C10 117.9(7) . . ?
C8 C9 C12 124.6(7) . . ?
C10 C9 C12 117.4(7) . . ?
N6 C30 C31 123.0(7) . . ?
N6 C30 H30A 118.5 . . ?
C31 C30 H30A 118.5 . . ?
C36 C35 C28 122.9(8) . . ?
C36 C35 H35A 118.5 . . ?
C28 C35 H35A 118.5 . . ?

loop_
_geom_bond_atom_site_label_1
_geom_bond_atom_site_label_2
_geom_bond_distance
_geom_bond_site_symmetry_2
_geom_bond_publ_flag
In2 N4 2.279(5) . ?
In2 N3 2.375(5) . ?
In2 Cl2 2.5457(18) . ?
In2 Se1 2.6064(8) . ?
In2 Se2 2.6586(8) . ?
In2 Se3 2.8745(8) . ?
In1 N1 2.307(6) . ?
In1 N2 2.320(5) . ?
In1 Cl1 2.5473(17) . ?
In1 Se1 2.6340(8) . ?
In1 Se4 2.6351(7) . ?
In1 Se2 2.8479(8) . ?
In4 N7 2.331(6) . ?
In4 N8 2.348(6) . ?
In4 Cl4 2.5132(18) . ?
In4 Se3 2.6094(8) . ?
In4 Se4 2.6468(8) . ?
In4 Se1 2.9374(8) . ?
In3 N5 2.306(5) . ?
In3 N6 2.382(6) . ?
In3 Cl3 2.5419(18) . ?
In3 Se2 2.5982(8) . ?
In3 Se3 2.6640(8) . ?
In3 Se4 2.8863(8) . ?
N3 C13 1.315(8) . ?
N3 C17 1.366(8) . ?
N4 C18 1.314(9) . ?
N4 C22 1.344(8) . ?
N5 C25 1.306(9) . ?
N5 C29 1.370(9) . ?
N6 C30 1.320(9) . ?
N6 C34 1.359(9) . ?
N2 C6 1.307(8) . ?
N2 C10 1.376(9) . ?
N1 C1 1.329(8) . ?
N1 C5 1.373(8) . ?
N7 C37 1.321(10) . ?
N7 C41 1.370(10) . ?
N8 C42 1.324(10) . ?
N8 C46 1.365(10) . ?
C6 C7 1.412(10) . ?
C6 H6A 0.9400 . ?
C7 C8 1.358(12) . ?
C7 H7A 0.9400 . ?
C10 C5 1.409(9) . ?
C10 C9 1.412(9) . ?
C17 C16 1.396(9) . ?
C17 C22 1.443(9) . ?
C16 C15 1.394(10) . ?
C16 C23 1.460(10) . ?
C22 C21 1.422(9) . ?
C21 C20 1.421(10) . ?
C21 C24 1.425(10) . ?
C18 C19 1.417(10) . ?
C18 H18A 0.9400 . ?
C19 C20 1.345(11) . ?
C19 H19A 0.9400 . ?
C42 C43 1.436(12) . ?
C42 H42A 0.9400 . ?
C37 C38 1.411(11) . ?
C37 H37A 0.9400 . ?
C34 C33 1.393(10) . ?
C34 C29 1.448(10) . ?
C33 C32 1.375(11) . ?
C33 C36 1.430(10) . ?
C25 C26 1.452(10) . ?
C25 H25A 0.9400 . ?
C20 H20A 0.9400 . ?
C24 C23 1.309(10) . ?
C24 H24A 0.9400 . ?
C23 H23A 0.9400 . ?
C15 C14 1.365(10) . ?
C15 H15A 0.9400 . ?
C13 C14 1.428(10) . ?
C13 H13A 0.9400 . ?
C26 C27 1.328(12) . ?
C26 H26A 0.9400 . ?
C27 C28 1.361(11) . ?
C27 H27A 0.9400 . ?
C28 C29 1.428(9) . ?
C28 C35 1.441(12) . ?
C36 C35 1.342(12) . ?
C36 H36A 0.9400 . ?
C32 C31 1.374(11) . ?
C32 H32A 0.9400 . ?
C31 C30 1.403(11) . ?
C31 H31A 0.9400 . ?
C2 C3 1.368(11) . ?
C2 C1 1.408(11) . ?
C2 H2A 0.9400 . ?
C3 C4 1.383(11) . ?
C3 H3A 0.9400 . ?
C4 C5 1.404(10) . ?
C4 C11 1.451(10) . ?
C11 C12 1.332(12) . ?
C11 H11A 0.9400 . ?
C8 C9 1.400(11) . ?
C8 H8A 0.9400 . ?
C14 H14A 0.9400 . ?
C43 C44 1.359(14) . ?
C43 H43A 0.9400 . ?
C44 C45 1.393(13) . ?
C44 H44A 0.9400 . ?
C45 C46 1.399(12) . ?
C45 C48 1.436(13) . ?
C46 C41 1.421(11) . ?
C41 C40 1.403(11) . ?
C40 C39 1.416(13) . ?
C40 C47 1.447(13) . ?
C39 C38 1.374(15) . ?
C39 H39A 0.9400 . ?
C38 H38A 0.9400 . ?
C47 C48 1.358(15) . ?
C47 H47A 0.9400 . ?
C48 H48A 0.9400 . ?
C1 H1A 0.9400 . ?
C12 C9 1.456(12) . ?
C12 H12A 0.9400 . ?
C30 H30A 0.9400 . ?
C35 H35A 0.9400 . ?

loop_
_geom_torsion_atom_site_label_1
_geom_torsion_atom_site_label_2
_geom_torsion_atom_site_label_3
_geom_torsion_atom_site_label_4
_geom_torsion
_geom_torsion_site_symmetry_1
_geom_torsion_site_symmetry_2
_geom_torsion_site_symmetry_3
_geom_torsion_site_symmetry_4
_geom_torsion_publ_flag
N1 In1 Se4 In4 175.24(14) . . . . ?
N2 In1 Se4 In4 153.8(4) . . . . ?
Cl1 In1 Se4 In4 -96.74(4) . . . . ?
Se1 In1 Se4 In4 -1.60(3) . . . . ?
Se2 In1 Se4 In4 91.20(2) . . . . ?
N1 In1 Se4 In3 91.15(14) . . . . ?
N2 In1 Se4 In3 69.7(4) . . . . ?
Cl1 In1 Se4 In3 179.17(4) . . . . ?
Se1 In1 Se4 In3 -85.69(2) . . . . ?
Se2 In1 Se4 In3 7.11(2) . . . . ?
N7 In4 Se4 In1 81.87(14) . . . . ?
N8 In4 Se4 In1 68.5(7) . . . . ?
Cl4 In4 Se4 In1 170.72(5) . . . . ?
Se3 In4 Se4 In1 -89.32(2) . . . . ?
Se1 In4 Se4 In1 1.41(2) . . . . ?
N7 In4 Se4 In3 169.05(14) . . . . ?
N8 In4 Se4 In3 155.7(7) . . . . ?
Cl4 In4 Se4 In3 -102.10(4) . . . . ?
Se3 In4 Se4 In3 -2.14(2) . . . . ?
Se1 In4 Se4 In3 88.60(2) . . . . ?
N5 In3 Se4 In1 -171.21(14) . . . . ?
N6 In3 Se4 In1 -100.53(14) . . . . ?
Cl3 In3 Se4 In1 -158.4(2) . . . . ?
Se2 In3 Se4 In1 -7.80(2) . . . . ?
Se3 In3 Se4 In1 89.53(2) . . . . ?
N5 In3 Se4 In4 101.34(14) . . . . ?
N6 In3 Se4 In4 172.02(13) . . . . ?
Cl3 In3 Se4 In4 114.1(2) . . . . ?
Se2 In3 Se4 In4 -95.25(2) . . . . ?
Se3 In3 Se4 In4 2.08(2) . . . . ?
N7 In4 Se3 In3 -143.7(5) . . . . ?
N8 In4 Se3 In3 -172.99(15) . . . . ?
Cl4 In4 Se3 In3 99.72(5) . . . . ?
Se4 In4 Se3 In3 2.31(3) . . . . ?
Se1 In4 Se3 In3 -89.72(2) . . . . ?
N7 In4 Se3 In2 -60.7(5) . . . . ?
N8 In4 Se3 In2 -90.00(15) . . . . ?
Cl4 In4 Se3 In2 -177.30(5) . . . . ?
Se4 In4 Se3 In2 85.30(2) . . . . ?
Se1 In4 Se3 In2 -6.73(2) . . . . ?
N5 In3 Se3 In4 -83.30(14) . . . . ?
N6 In3 Se3 In4 -92.7(8) . . . . ?
Cl3 In3 Se3 In4 -170.89(4) . . . . ?
Se2 In3 Se3 In4 89.72(3) . . . . ?
Se4 In3 Se3 In4 -2.10(2) . . . . ?
N5 In3 Se3 In2 -172.35(14) . . . . ?
N6 In3 Se3 In2 178.2(8) . . . . ?
Cl3 In3 Se3 In2 100.06(4) . . . . ?
Se2 In3 Se3 In2 0.67(2) . . . . ?
Se4 In3 Se3 In2 -91.15(2) . . . . ?
N4 In2 Se3 In4 170.22(14) . . . . ?
N3 In2 Se3 In4 99.15(13) . . . . ?
Cl2 In2 Se3 In4 178.02(14) . . . . ?
Se1 In2 Se3 In4 7.60(2) . . . . ?
Se2 In2 Se3 In4 -90.03(2) . . . . ?
N4 In2 Se3 In3 -100.41(14) . . . . ?
N3 In2 Se3 In3 -171.47(13) . . . . ?
Cl2 In2 Se3 In3 -92.61(15) . . . . ?
Se1 In2 Se3 In3 96.97(2) . . . . ?
Se2 In2 Se3 In3 -0.65(2) . . . . ?
N5 In3 Se2 In2 156.3(5) . . . . ?
N6 In3 Se2 In2 179.71(15) . . . . ?
Cl3 In3 Se2 In2 -96.44(5) . . . . ?
Se3 In3 Se2 In2 -0.72(3) . . . . ?
Se4 In3 Se2 In2 89.52(2) . . . . ?
N5 In3 Se2 In1 74.0(5) . . . . ?
N6 In3 Se2 In1 97.40(15) . . . . ?
Cl3 In3 Se2 In1 -178.75(5) . . . . ?
Se3 In3 Se2 In1 -83.03(2) . . . . ?
Se4 In3 Se2 In1 7.21(2) . . . . ?
N4 In2 Se2 In3 80.02(13) . . . . ?
N3 In2 Se2 In3 82.5(8) . . . . ?
Cl2 In2 Se2 In3 162.63(5) . . . . ?
Se1 In2 Se2 In3 -91.47(2) . . . . ?
Se3 In2 Se2 In3 0.66(2) . . . . ?
N4 In2 Se2 In1 168.60(13) . . . . ?
N3 In2 Se2 In1 171.1(8) . . . . ?
Cl2 In2 Se2 In1 -108.79(5) . . . . ?
Se1 In2 Se2 In1 -2.89(2) . . . . ?
Se3 In2 Se2 In1 89.25(2) . . . . ?
N1 In1 Se2 In3 -99.34(13) . . . . ?
N2 In1 Se2 In3 -171.98(15) . . . . ?
Cl1 In1 Se2 In3 -149.9(2) . . . . ?
Se1 In1 Se2 In3 91.66(2) . . . . ?
Se4 In1 Se2 In3 -7.90(2) . . . . ?
N1 In1 Se2 In2 171.83(13) . . . . ?
N2 In1 Se2 In2 99.19(15) . . . . ?
Cl1 In1 Se2 In2 121.2(2) . . . . ?
Se1 In1 Se2 In2 2.84(2) . . . . ?
Se4 In1 Se2 In2 -96.72(2) . . . . ?
N4 In2 Se1 In1 -150.8(4) . . . . ?
N3 In2 Se1 In1 -175.94(13) . . . . ?
Cl2 In2 Se1 In1 94.83(5) . . . . ?
Se2 In2 Se1 In1 3.10(2) . . . . ?
Se3 In2 Se1 In1 -88.24(2) . . . . ?
N4 In2 Se1 In4 -69.3(4) . . . . ?
N3 In2 Se1 In4 -94.45(13) . . . . ?
Cl2 In2 Se1 In4 176.32(4) . . . . ?
Se2 In2 Se1 In4 84.59(2) . . . . ?
Se3 In2 Se1 In4 -6.75(2) . . . . ?
N1 In1 Se1 In2 -74.5(7) . . . . ?
N2 In1 Se1 In2 -83.19(13) . . . . ?
Cl1 In1 Se1 In2 -171.56(4) . . . . ?
Se4 In1 Se1 In2 89.47(3) . . . . ?
Se2 In1 Se1 In2 -2.87(2) . . . . ?
N1 In1 Se1 In4 -162.5(7) . . . . ?
N2 In1 Se1 In4 -171.21(13) . . . . ?
Cl1 In1 Se1 In4 100.42(4) . . . . ?
Se4 In1 Se1 In4 1.45(2) . . . . ?
Se2 In1 Se1 In4 -90.88(2) . . . . ?
N7 In4 Se1 In2 174.52(17) . . . . ?
N8 In4 Se1 In2 102.26(15) . . . . ?
Cl4 In4 Se1 In2 143.3(2) . . . . ?
Se3 In4 Se1 In2 7.43(2) . . . . ?
Se4 In4 Se1 In2 -89.30(2) . . . . ?
N7 In4 Se1 In1 -97.61(17) . . . . ?
N8 In4 Se1 In1 -169.87(15) . . . . ?
Cl4 In4 Se1 In1 -128.9(2) . . . . ?
Se3 In4 Se1 In1 95.30(2) . . . . ?
Se4 In4 Se1 In1 -1.43(2) . . . . ?
N4 In2 N3 C13 178.1(6) . . . . ?
Cl2 In2 N3 C13 95.3(6) . . . . ?
Se1 In2 N3 C13 -10.5(6) . . . . ?
Se2 In2 N3 C13 175.5(6) . . . . ?
Se3 In2 N3 C13 -102.4(6) . . . . ?
N4 In2 N3 C17 -3.9(4) . . . . ?
Cl2 In2 N3 C17 -86.7(4) . . . . ?
Se1 In2 N3 C17 167.5(4) . . . . ?
Se2 In2 N3 C17 -6.5(11) . . . . ?
Se3 In2 N3 C17 75.6(4) . . . . ?
N3 In2 N4 C18 -177.7(6) . . . . ?
Cl2 In2 N4 C18 -86.5(5) . . . . ?
Se1 In2 N4 C18 155.6(4) . . . . ?
Se2 In2 N4 C18 1.9(5) . . . . ?
Se3 In2 N4 C18 91.1(5) . . . . ?
N3 In2 N4 C22 3.8(4) . . . . ?
Cl2 In2 N4 C22 95.0(5) . . . . ?
Se1 In2 N4 C22 -23.0(8) . . . . ?
Se2 In2 N4 C22 -176.7(4) . . . . ?
Se3 In2 N4 C22 -87.4(5) . . . . ?
N6 In3 N5 C25 -178.8(6) . . . . ?
Cl3 In3 N5 C25 97.0(5) . . . . ?
Se2 In3 N5 C25 -153.9(4) . . . . ?
Se3 In3 N5 C25 3.0(5) . . . . ?
Se4 In3 N5 C25 -85.6(5) . . . . ?
N6 In3 N5 C29 1.3(4) . . . . ?
Cl3 In3 N5 C29 -82.8(5) . . . . ?
Se2 In3 N5 C29 26.2(8) . . . . ?
Se3 In3 N5 C29 -176.9(4) . . . . ?
Se4 In3 N5 C29 94.5(5) . . . . ?
N5 In3 N6 C30 -179.8(6) . . . . ?
Cl3 In3 N6 C30 -90.8(6) . . . . ?
Se2 In3 N6 C30 7.6(6) . . . . ?
Se3 In3 N6 C30 -169.9(6) . . . . ?
Se4 In3 N6 C30 99.5(6) . . . . ?
N5 In3 N6 C34 -0.6(5) . . . . ?
Cl3 In3 N6 C34 88.4(5) . . . . ?
Se2 In3 N6 C34 -173.2(5) . . . . ?
Se3 In3 N6 C34 9.3(12) . . . . ?
Se4 In3 N6 C34 -81.4(5) . . . . ?
N1 In1 N2 C6 179.4(6) . . . . ?
Cl1 In1 N2 C6 91.1(5) . . . . ?
Se1 In1 N2 C6 -2.4(5) . . . . ?
Se4 In1 N2 C6 -157.9(4) . . . . ?
Se2 In1 N2 C6 -93.7(5) . . . . ?
N1 In1 N2 C10 -6.3(4) . . . . ?
Cl1 In1 N2 C10 -94.7(4) . . . . ?
Se1 In1 N2 C10 171.9(4) . . . . ?
Se4 In1 N2 C10 16.3(8) . . . . ?
Se2 In1 N2 C10 80.5(4) . . . . ?
N2 In1 N1 C1 -177.7(6) . . . . ?
Cl1 In1 N1 C1 -89.2(6) . . . . ?
Se1 In1 N1 C1 173.2(5) . . . . ?
Se4 In1 N1 C1 9.0(6) . . . . ?
Se2 In1 N1 C1 100.7(6) . . . . ?
N2 In1 N1 C5 6.2(4) . . . . ?
Cl1 In1 N1 C5 94.8(5) . . . . ?
Se1 In1 N1 C5 -2.8(11) . . . . ?
Se4 In1 N1 C5 -167.0(4) . . . . ?
Se2 In1 N1 C5 -75.3(4) . . . . ?
N8 In4 N7 C37 -179.9(6) . . . . ?
Cl4 In4 N7 C37 -92.9(5) . . . . ?
Se3 In4 N7 C37 149.2(5) . . . . ?
Se4 In4 N7 C37 3.2(5) . . . . ?
Se1 In4 N7 C37 94.1(5) . . . . ?
N8 In4 N7 C41 4.6(5) . . . . ?
Cl4 In4 N7 C41 91.6(5) . . . . ?
Se3 In4 N7 C41 -26.3(9) . . . . ?
Se4 In4 N7 C41 -172.4(5) . . . . ?
Se1 In4 N7 C41 -81.5(5) . . . . ?
N7 In4 N8 C42 179.5(6) . . . . ?
Cl4 In4 N8 C42 90.2(6) . . . . ?
Se3 In4 N8 C42 -8.6(6) . . . . ?
Se4 In4 N8 C42 -166.5(5) . . . . ?
Se1 In4 N8 C42 -98.5(6) . . . . ?
N7 In4 N8 C46 -4.1(5) . . . . ?
Cl4 In4 N8 C46 -93.3(5) . . . . ?
Se3 In4 N8 C46 167.8(5) . . . . ?
Se4 In4 N8 C46 10.0(10) . . . . ?
Se1 In4 N8 C46 77.9(5) . . . . ?
C10 N2 C6 C7 1.0(10) . . . . ?
In1 N2 C6 C7 175.1(5) . . . . ?
N2 C6 C7 C8 -0.9(11) . . . . ?
C6 N2 C10 C5 -179.3(6) . . . . ?
In1 N2 C10 C5 5.9(7) . . . . ?
C6 N2 C10 C9 1.1(9) . . . . ?
In1 N2 C10 C9 -173.6(5) . . . . ?
C13 N3 C17 C16 -1.0(10) . . . . ?
In2 N3 C17 C16 -179.2(5) . . . . ?
C13 N3 C17 C22 -178.1(6) . . . . ?
In2 N3 C17 C22 3.7(7) . . . . ?
N3 C17 C16 C15 1.6(10) . . . . ?
C22 C17 C16 C15 178.5(6) . . . . ?
N3 C17 C16 C23 -179.0(6) . . . . ?
C22 C17 C16 C23 -2.1(10) . . . . ?
C18 N4 C22 C21 -0.6(9) . . . . ?
In2 N4 C22 C21 178.0(5) . . . . ?
C18 N4 C22 C17 178.1(6) . . . . ?
In2 N4 C22 C17 -3.3(8) . . . . ?
N3 C17 C22 N4 -0.4(9) . . . . ?
C16 C17 C22 N4 -177.6(6) . . . . ?
N3 C17 C22 C21 178.3(6) . . . . ?
C16 C17 C22 C21 1.2(9) . . . . ?
N4 C22 C21 C20 0.4(10) . . . . ?
C17 C22 C21 C20 -178.3(6) . . . . ?
N4 C22 C21 C24 178.6(6) . . . . ?
C17 C22 C21 C24 -0.1(9) . . . . ?
C22 N4 C18 C19 -0.1(10) . . . . ?
In2 N4 C18 C19 -178.6(6) . . . . ?
N4 C18 C19 C20 0.9(12) . . . . ?
C46 N8 C42 C43 2.0(11) . . . . ?
In4 N8 C42 C43 178.3(6) . . . . ?
C41 N7 C37 C38 -1.3(10) . . . . ?
In4 N7 C37 C38 -176.7(5) . . . . ?
C30 N6 C34 C33 -0.2(10) . . . . ?
In3 N6 C34 C33 -179.5(5) . . . . ?
C30 N6 C34 C29 179.1(6) . . . . ?
In3 N6 C34 C29 -0.2(8) . . . . ?
N6 C34 C33 C32 -0.6(10) . . . . ?
C29 C34 C33 C32 -179.9(6) . . . . ?
N6 C34 C33 C36 179.8(6) . . . . ?
C29 C34 C33 C36 0.5(10) . . . . ?
C29 N5 C25 C26 -0.3(10) . . . . ?
In3 N5 C25 C26 179.8(5) . . . . ?
C18 C19 C20 C21 -1.1(12) . . . . ?
C22 C21 C20 C19 0.4(11) . . . . ?
C24 C21 C20 C19 -177.6(8) . . . . ?
C20 C21 C24 C23 178.0(8) . . . . ?
C22 C21 C24 C23 0.0(11) . . . . ?
C21 C24 C23 C16 -1.0(12) . . . . ?
C15 C16 C23 C24 -178.6(8) . . . . ?
C17 C16 C23 C24 2.0(11) . . . . ?
C17 C16 C15 C14 -0.9(11) . . . . ?
C23 C16 C15 C14 179.8(7) . . . . ?
C17 N3 C13 C14 -0.2(10) . . . . ?
In2 N3 C13 C14 177.8(5) . . . . ?
N5 C25 C26 C27 1.8(11) . . . . ?
C25 C26 C27 C28 -3.0(11) . . . . ?
C26 C27 C28 C29 2.6(11) . . . . ?
C26 C27 C28 C35 -177.5(7) . . . . ?
C25 N5 C29 C28 -0.1(10) . . . . ?
In3 N5 C29 C28 179.7(5) . . . . ?
C25 N5 C29 C34 178.1(6) . . . . ?
In3 N5 C29 C34 -2.0(8) . . . . ?
C27 C28 C29 N5 -0.9(10) . . . . ?
C35 C28 C29 N5 179.1(6) . . . . ?
C27 C28 C29 C34 -179.2(6) . . . . ?
C35 C28 C29 C34 0.9(10) . . . . ?
N6 C34 C29 N5 1.4(9) . . . . ?
C33 C34 C29 N5 -179.2(6) . . . . ?
N6 C34 C29 C28 179.7(6) . . . . ?
C33 C34 C29 C28 -1.0(10) . . . . ?
C32 C33 C36 C35 -179.6(7) . . . . ?
C34 C33 C36 C35 0.0(11) . . . . ?
C34 C33 C32 C31 1.5(11) . . . . ?
C36 C33 C32 C31 -178.8(7) . . . . ?
C33 C32 C31 C30 -1.6(13) . . . . ?
C1 C2 C3 C4 1.9(12) . . . . ?
C2 C3 C4 C5 -1.7(11) . . . . ?
C2 C3 C4 C11 179.5(7) . . . . ?
C1 N1 C5 C4 -2.6(10) . . . . ?
In1 N1 C5 C4 173.7(5) . . . . ?
C1 N1 C5 C10 178.1(6) . . . . ?
In1 N1 C5 C10 -5.6(8) . . . . ?
C3 C4 C5 N1 2.1(10) . . . . ?
C11 C4 C5 N1 -179.0(6) . . . . ?
C3 C4 C5 C10 -178.7(6) . . . . ?
C11 C4 C5 C10 0.2(10) . . . . ?
N2 C10 C5 N1 -0.3(9) . . . . ?
C9 C10 C5 N1 179.3(6) . . . . ?
N2 C10 C5 C4 -179.5(6) . . . . ?
C9 C10 C5 C4 0.0(10) . . . . ?
C3 C4 C11 C12 179.5(8) . . . . ?
C5 C4 C11 C12 0.7(11) . . . . ?
C6 C7 C8 C9 -1.4(11) . . . . ?
C16 C15 C14 C13 -0.2(12) . . . . ?
N3 C13 C14 C15 0.8(12) . . . . ?
N8 C42 C43 C44 -2.5(12) . . . . ?
C42 C43 C44 C45 1.4(13) . . . . ?
C43 C44 C45 C46 0.2(12) . . . . ?
C43 C44 C45 C48 179.8(8) . . . . ?
C42 N8 C46 C45 -0.4(11) . . . . ?
In4 N8 C46 C45 -177.0(5) . . . . ?
C42 N8 C46 C41 179.9(6) . . . . ?
In4 N8 C46 C41 3.3(8) . . . . ?
C44 C45 C46 N8 -0.7(11) . . . . ?
C48 C45 C46 N8 179.6(7) . . . . ?
C44 C45 C46 C41 179.0(7) . . . . ?
C48 C45 C46 C41 -0.6(11) . . . . ?
C37 N7 C41 C40 1.8(10) . . . . ?
In4 N7 C41 C40 177.6(5) . . . . ?
C37 N7 C41 C46 179.4(6) . . . . ?
In4 N7 C41 C46 -4.8(8) . . . . ?
N8 C46 C41 N7 1.0(10) . . . . ?
C45 C46 C41 N7 -178.7(7) . . . . ?
N8 C46 C41 C40 178.7(6) . . . . ?
C45 C46 C41 C40 -1.1(11) . . . . ?
N7 C41 C40 C39 -1.5(11) . . . . ?
C46 C41 C40 C39 -179.2(7) . . . . ?
N7 C41 C40 C47 180.0(7) . . . . ?
C46 C41 C40 C47 2.4(10) . . . . ?
C41 C40 C39 C38 0.8(12) . . . . ?
C47 C40 C39 C38 179.2(8) . . . . ?
C40 C39 C38 C37 -0.4(12) . . . . ?
N7 C37 C38 C39 0.6(12) . . . . ?
C41 C40 C47 C48 -2.1(12) . . . . ?
C39 C40 C47 C48 179.5(8) . . . . ?
C40 C47 C48 C45 0.5(13) . . . . ?
C44 C45 C48 C47 -178.7(8) . . . . ?
C46 C45 C48 C47 0.9(12) . . . . ?
C5 N1 C1 C2 2.8(11) . . . . ?
In1 N1 C1 C2 -173.1(5) . . . . ?
C3 C2 C1 N1 -2.5(12) . . . . ?
C4 C11 C12 C9 -1.8(13) . . . . ?
C7 C8 C9 C10 3.4(10) . . . . ?
C7 C8 C9 C12 -178.6(8) . . . . ?
N2 C10 C9 C8 -3.3(10) . . . . ?
C5 C10 C9 C8 177.1(6) . . . . ?
N2 C10 C9 C12 178.5(7) . . . . ?
C5 C10 C9 C12 -1.0(10) . . . . ?
C11 C12 C9 C8 -176.1(8) . . . . ?
C11 C12 C9 C10 2.0(12) . . . . ?
C34 N6 C30 C31 0.1(11) . . . . ?
In3 N6 C30 C31 179.3(6) . . . . ?
C32 C31 C30 N6 0.8(12) . . . . ?
C33 C36 C35 C28 -0.1(12) . . . . ?
C27 C28 C35 C36 179.7(7) . . . . ?
C29 C28 C35 C36 -0.4(11) . . . . ?
